data_4071295
loop_
_publ_author_name
'Zabula, Alexander V.'
'Pape, Tania'
'Hepp, Alexander'
'Hahn, F. Ekkehardt'

_publ_section_title
;
 Homoleptic Complexes of Bisstannylenes with Nickel(0): Synthesis, X-Ray
 Diffraction Studies, and119Sn NMR Investigations
;
_journal_issue 12
_journal_name_full Organometallics
_journal_page_first 2756
_journal_paper_doi 10.1021/om800096f
_journal_volume 27
_journal_year 2008
_chemical_formula_sum 'C70 H109 N8 Ni Sn4'
_chemical_formula_weight 1596.12
_chemical_name_systematic
; 
 ? 
;
_space_group_IT_number 14
_symmetry_cell_setting monoclinic
_symmetry_space_group_name_Hall '-P 2ybc'
_symmetry_space_group_name_H-M 'P 1 21/c 1'
_atom_sites_solution_hydrogens geom
_atom_sites_solution_primary direct
_atom_sites_solution_secondary difmap
_audit_creation_method SHELXL-97
_cell_angle_alpha 90.00
_cell_angle_beta 101.773(7)
_cell_angle_gamma 90.00
_cell_formula_units_Z 4
_cell_length_a 18.149(5)
_cell_length_b 12.499(4)
_cell_length_c 32.399(10)
_cell_measurement_reflns_used 900
_cell_measurement_temperature 153(2)
_cell_measurement_theta_max 22.5
_cell_measurement_theta_min 1
_cell_volume 7195(4)
_computing_cell_refinement 'SAINT (Bruker AXS, 2000)'
_computing_data_collection 'SMART (Bruker AXS, 2000)'
_computing_data_reduction 'SAINT,SADABS (Bruker AXS, 2000)'
_computing_molecular_graphics
;
ORTEP3,L.J. Farrugia, J. Appl. Cryst. (1997) 30, 565
;
_computing_structure_refinement 'SHELXL-97 (Sheldrick, 1997)'
_computing_structure_solution 'SHELXS-97 (Sheldrick, 1990)'
_diffrn_ambient_temperature 153(2)
_diffrn_detector_area_resol_mean 80
_diffrn_measured_fraction_theta_full 0.997
_diffrn_measured_fraction_theta_max 0.997
_diffrn_measurement_device_type 'CCD area detector'
_diffrn_measurement_method 'Omega and Phi scans'
_diffrn_radiation_monochromator graphite
_diffrn_radiation_source 'rotating anode'
_diffrn_radiation_type MoK\a
_diffrn_radiation_wavelength 0.71073
_diffrn_reflns_av_R_equivalents 0.1664
_diffrn_reflns_av_sigmaI/netI 0.1655
_diffrn_reflns_limit_h_max 21
_diffrn_reflns_limit_h_min -21
_diffrn_reflns_limit_k_max 14
_diffrn_reflns_limit_k_min -14
_diffrn_reflns_limit_l_max 38
_diffrn_reflns_limit_l_min -38
_diffrn_reflns_number 48656
_diffrn_reflns_theta_full 25.00
_diffrn_reflns_theta_max 25.00
_diffrn_reflns_theta_min 1.15
_exptl_absorpt_coefficient_mu 1.670
_exptl_absorpt_correction_T_max 0.9674
_exptl_absorpt_correction_T_min 0.7644
_exptl_absorpt_correction_type multi-scan
_exptl_absorpt_process_details
; 
 Corrections were done with the SADABS program, utilizing the none merged
 raw data obtained from the integration process. Integration and final cell
 refinement were done with SAINT.

 SADABS reports ratio of Tmin/Tmax = 0.853659  

;
_exptl_crystal_colour 'dark red'
_exptl_crystal_density_diffrn 1.473
_exptl_crystal_density_method 'not measured'
_exptl_crystal_description 'transparent plates'
_exptl_crystal_F_000 3252
_exptl_crystal_size_max 0.17
_exptl_crystal_size_mid 0.07
_exptl_crystal_size_min 0.02
_refine_diff_density_max 1.134
_refine_diff_density_min -0.896
_refine_diff_density_rms 0.156
_refine_ls_extinction_method none
_refine_ls_goodness_of_fit_ref 0.976
_refine_ls_hydrogen_treatment noref
_refine_ls_matrix_type full
_refine_ls_number_parameters 692
_refine_ls_number_reflns 12638
_refine_ls_number_restraints 0
_refine_ls_restrained_S_all 0.976
_refine_ls_R_factor_all 0.1467
_refine_ls_R_factor_gt 0.0707
_refine_ls_shift/su_max 0.001
_refine_ls_shift/su_mean 0.000
_refine_ls_structure_factor_coef Fsqd
_refine_ls_weighting_details 'calc w=1/[\s^2^(Fo^2^)+(0.0330P)^2^+0.0000P] where P=(Fo^2^+2Fc^2^)/3'
_refine_ls_weighting_scheme calc
_refine_ls_wR_factor_gt 0.1044
_refine_ls_wR_factor_ref 0.1259
_reflns_number_gt 7019
_reflns_number_total 12638
_reflns_threshold_expression >2sigma(I)
_cod_data_source_file om800096f-file001.cif
_cod_data_source_block sad
_cod_original_sg_symbol_H-M P2(1)/c
_cod_database_code 4071295

loop_
_symmetry_equiv_pos_as_xyz
'x, y, z'
'-x, y+1/2, -z+1/2'
'-x, -y, -z'
'x, -y-1/2, z-1/2'

loop_
_atom_site_label
_atom_site_type_symbol
_atom_site_fract_x
_atom_site_fract_y
_atom_site_fract_z
_atom_site_U_iso_or_equiv
_atom_site_adp_type
_atom_site_occupancy
_atom_site_symmetry_multiplicity
_atom_site_calc_flag
_atom_site_refinement_flags
Ni1 Ni 0.73518(7) 0.52984(10) 0.91692(4) 0.0219(3) Uani 1 1 d .
Sn1 Sn 0.69247(4) 0.61627(5) 0.85120(2) 0.02488(19) Uani 1 1 d .
Sn2 Sn 0.63593(4) 0.56749(5) 0.95316(2) 0.02350(18) Uani 1 1 d .
Sn3 Sn 0.85970(4) 0.59325(5) 0.94224(2) 0.02450(19) Uani 1 1 d .
Sn4 Sn 0.75963(4) 0.35040(5) 0.89695(2) 0.02455(19) Uani 1 1 d .
N1 N 0.7092(4) 0.6462(6) 0.7925(2) 0.0215(19) Uani 1 1 d .
N2 N 0.6195(5) 0.7404(6) 0.8355(2) 0.026(2) Uani 1 1 d .
N3 N 0.5302(4) 0.6240(6) 0.9281(2) 0.026(2) Uani 1 1 d .
N4 N 0.6026(4) 0.6112(6) 1.0071(2) 0.0199(19) Uani 1 1 d .
C1 C 0.6707(6) 0.7344(8) 0.7734(3) 0.028(3) Uani 1 1 d .
C2 C 0.6204(6) 0.7847(7) 0.7963(3) 0.026(3) Uani 1 1 d .
C3 C 0.5806(6) 0.8758(8) 0.7795(3) 0.030(3) Uani 1 1 d .
H3 H 0.5471 0.9099 0.7943 0.037 Uiso 1 1 calc R
C4 C 0.5900(6) 0.9165(8) 0.7411(3) 0.033(3) Uani 1 1 d .
H4 H 0.5633 0.9790 0.7300 0.039 Uiso 1 1 calc R
C5 C 0.6377(6) 0.8677(8) 0.7187(3) 0.032(3) Uani 1 1 d .
H5 H 0.6431 0.8961 0.6923 0.038 Uiso 1 1 calc R
C6 C 0.6774(6) 0.7779(8) 0.7345(3) 0.027(3) Uani 1 1 d .
H6 H 0.7099 0.7449 0.7188 0.033 Uiso 1 1 calc R
C7 C 0.5738(5) 0.7847(8) 0.8636(3) 0.025(2) Uani 1 1 d .
H7A H 0.5697 0.8629 0.8587 0.030 Uiso 1 1 calc R
H7B H 0.6015 0.7739 0.8930 0.030 Uiso 1 1 calc R
C8 C 0.4934(6) 0.7398(7) 0.8601(3) 0.025(3) Uani 1 1 d .
C9 C 0.4546(5) 0.7187(8) 0.8148(3) 0.034(3) Uani 1 1 d .
H9A H 0.4505 0.7857 0.7988 0.050 Uiso 1 1 calc R
H9B H 0.4042 0.6897 0.8141 0.050 Uiso 1 1 calc R
H9C H 0.4841 0.6669 0.8022 0.050 Uiso 1 1 calc R
C10 C 0.4492(5) 0.8202(7) 0.8807(3) 0.029(3) Uani 1 1 d .
H10A H 0.4490 0.8897 0.8667 0.044 Uiso 1 1 calc R
H10B H 0.4728 0.8277 0.9106 0.044 Uiso 1 1 calc R
H10C H 0.3973 0.7951 0.8781 0.044 Uiso 1 1 calc R
C11 C 0.4980(5) 0.6291(7) 0.8830(3) 0.024(2) Uani 1 1 d .
H11A H 0.4462 0.5999 0.8787 0.029 Uiso 1 1 calc R
H11B H 0.5274 0.5803 0.8685 0.029 Uiso 1 1 calc R
C12 C 0.4876(5) 0.6422(7) 0.9584(3) 0.018(2) Uani 1 1 d .
C13 C 0.5263(5) 0.6358(7) 1.0014(3) 0.022(2) Uani 1 1 d .
C14 C 0.4875(5) 0.6538(8) 1.0330(3) 0.027(3) Uani 1 1 d .
H14 H 0.5133 0.6517 1.0616 0.032 Uiso 1 1 calc R
C15 C 0.4104(6) 0.6751(8) 1.0235(3) 0.028(3) Uani 1 1 d .
H15 H 0.3845 0.6865 1.0458 0.033 Uiso 1 1 calc R
C16 C 0.3717(6) 0.6799(8) 0.9829(3) 0.028(3) Uani 1 1 d .
H16 H 0.3194 0.6955 0.9769 0.033 Uiso 1 1 calc R
C17 C 0.4094(5) 0.6616(7) 0.9499(3) 0.024(2) Uani 1 1 d .
H17 H 0.3820 0.6623 0.9216 0.029 Uiso 1 1 calc R
C18 C 0.7607(6) 0.5831(8) 0.7724(3) 0.031(3) Uani 1 1 d .
H18A H 0.8012 0.5545 0.7949 0.037 Uiso 1 1 calc R
H18B H 0.7845 0.6321 0.7549 0.037 Uiso 1 1 calc R
C19 C 0.7259(6) 0.4903(9) 0.7448(3) 0.038(3) Uani 1 1 d .
C20 C 0.6887(6) 0.4114(8) 0.7702(3) 0.041(3) Uani 1 1 d .
H20A H 0.7253 0.3890 0.7953 0.062 Uiso 1 1 calc R
H20B H 0.6713 0.3487 0.7528 0.062 Uiso 1 1 calc R
H20C H 0.6458 0.4460 0.7788 0.062 Uiso 1 1 calc R
C21 C 0.7916(7) 0.4319(9) 0.7306(4) 0.062(4) Uani 1 1 d .
H21A H 0.8134 0.4788 0.7119 0.092 Uiso 1 1 calc R
H21B H 0.7729 0.3664 0.7154 0.092 Uiso 1 1 calc R
H21C H 0.8303 0.4135 0.7553 0.092 Uiso 1 1 calc R
C22 C 0.6700(7) 0.5228(9) 0.7055(3) 0.064(4) Uani 1 1 d .
H22A H 0.6290 0.5638 0.7135 0.097 Uiso 1 1 calc R
H22B H 0.6494 0.4587 0.6899 0.097 Uiso 1 1 calc R
H22C H 0.6953 0.5671 0.6876 0.097 Uiso 1 1 calc R
C23 C 0.6507(5) 0.5994(7) 1.0492(3) 0.026(2) Uani 1 1 d .
H23A H 0.6864 0.5400 1.0484 0.031 Uiso 1 1 calc R
H23B H 0.6187 0.5790 1.0693 0.031 Uiso 1 1 calc R
C24 C 0.6963(6) 0.7006(9) 1.0663(3) 0.031(3) Uani 1 1 d .
C25 C 0.6474(6) 0.7962(8) 1.0683(4) 0.046(3) Uani 1 1 d .
H25A H 0.6176 0.8116 1.0401 0.069 Uiso 1 1 calc R
H25B H 0.6790 0.8582 1.0785 0.069 Uiso 1 1 calc R
H25C H 0.6135 0.7816 1.0876 0.069 Uiso 1 1 calc R
C26 C 0.7400(7) 0.6714(10) 1.1102(4) 0.066(4) Uani 1 1 d .
H26A H 0.7726 0.7314 1.1218 0.100 Uiso 1 1 calc R
H26B H 0.7709 0.6080 1.1084 0.100 Uiso 1 1 calc R
H26C H 0.7047 0.6563 1.1286 0.100 Uiso 1 1 calc R
C27 C 0.7537(6) 0.7239(9) 1.0382(3) 0.044(3) Uani 1 1 d .
H27A H 0.7268 0.7426 1.0097 0.065 Uiso 1 1 calc R
H27B H 0.7847 0.6603 1.0369 0.065 Uiso 1 1 calc R
H27C H 0.7860 0.7837 1.0502 0.065 Uiso 1 1 calc R
C28 C 1.0041(5) 0.6999(8) 0.9612(3) 0.027(3) Uani 1 1 d .
N5 N 0.9271(5) 0.7248(6) 0.9551(2) 0.027(2) Uani 1 1 d .
N6 N 0.9619(4) 0.5250(6) 0.9409(2) 0.024(2) Uani 1 1 d .
N7 N 0.8391(4) 0.3143(6) 0.8635(2) 0.023(2) Uani 1 1 d .
N8 N 0.7127(4) 0.2169(6) 0.8669(3) 0.026(2) Uani 1 1 d .
C29 C 1.0216(6) 0.5925(8) 0.9548(3) 0.030(3) Uani 1 1 d .
C30 C 1.0967(6) 0.5625(8) 0.9637(3) 0.035(3) Uani 1 1 d .
H30 H 1.1091 0.4903 0.9589 0.042 Uiso 1 1 calc R
C31 C 1.1550(6) 0.6338(9) 0.9793(3) 0.041(3) Uani 1 1 d .
H31 H 1.2059 0.6110 0.9856 0.050 Uiso 1 1 calc R
C32 C 1.1358(7) 0.7387(9) 0.9854(3) 0.042(3) Uani 1 1 d .
H32 H 1.1744 0.7893 0.9954 0.051 Uiso 1 1 calc R
C33 C 1.0615(6) 0.7717(9) 0.9772(3) 0.041(3) Uani 1 1 d .
H33 H 1.0496 0.8437 0.9826 0.049 Uiso 1 1 calc R
C34 C 0.9711(5) 0.4076(8) 0.9376(3) 0.028(3) Uani 1 1 d .
H34A H 0.9277 0.3723 0.9460 0.033 Uiso 1 1 calc R
H34B H 1.0169 0.3860 0.9581 0.033 Uiso 1 1 calc R
C35 C 0.9775(5) 0.3647(8) 0.8937(3) 0.028(3) Uani 1 1 d .
C36 C 1.0409(6) 0.4219(9) 0.8770(3) 0.043(3) Uani 1 1 d .
H36A H 1.0893 0.4084 0.8962 0.064 Uiso 1 1 calc R
H36B H 1.0311 0.4991 0.8754 0.064 Uiso 1 1 calc R
H36C H 1.0428 0.3946 0.8489 0.064 Uiso 1 1 calc R
C37 C 0.9971(6) 0.2457(8) 0.8999(4) 0.041(3) Uani 1 1 d .
H37A H 0.9545 0.2074 0.9074 0.062 Uiso 1 1 calc R
H37B H 1.0415 0.2375 0.9226 0.062 Uiso 1 1 calc R
H37C H 1.0077 0.2162 0.8737 0.062 Uiso 1 1 calc R
C38 C 0.9043(5) 0.3823(8) 0.8606(3) 0.033(3) Uani 1 1 d .
H38A H 0.8890 0.4579 0.8623 0.040 Uiso 1 1 calc R
H38B H 0.9159 0.3717 0.8323 0.040 Uiso 1 1 calc R
C39 C 0.8244(6) 0.2235(8) 0.8382(3) 0.030(3) Uani 1 1 d .
C40 C 0.7554(6) 0.1709(8) 0.8402(3) 0.027(3) Uani 1 1 d .
C41 C 0.7346(6) 0.0775(8) 0.8157(3) 0.036(3) Uani 1 1 d .
H41 H 0.6899 0.0401 0.8175 0.043 Uiso 1 1 calc R
C42 C 0.7796(6) 0.0413(9) 0.7892(4) 0.046(3) Uani 1 1 d .
H42 H 0.7646 -0.0198 0.7721 0.055 Uiso 1 1 calc R
C43 C 0.8463(7) 0.0927(9) 0.7872(4) 0.051(3) Uani 1 1 d .
H43 H 0.8778 0.0656 0.7695 0.061 Uiso 1 1 calc R
C44 C 0.8666(6) 0.1831(8) 0.8108(4) 0.038(3) Uani 1 1 d .
H44 H 0.9115 0.2193 0.8083 0.046 Uiso 1 1 calc R
C45 C 0.9003(6) 0.8323(8) 0.9629(3) 0.035(3) Uani 1 1 d .
H45A H 0.9400 0.8682 0.9838 0.042 Uiso 1 1 calc R
H45B H 0.8557 0.8246 0.9758 0.042 Uiso 1 1 calc R
C46 C 0.8792(6) 0.9056(8) 0.9243(4) 0.042(3) Uani 1 1 d .
C47 C 0.8549(7) 1.0127(9) 0.9407(4) 0.071(4) Uani 1 1 d .
H47A H 0.8414 1.0630 0.9172 0.107 Uiso 1 1 calc R
H47B H 0.8965 1.0422 0.9617 0.107 Uiso 1 1 calc R
H47C H 0.8113 1.0010 0.9537 0.107 Uiso 1 1 calc R
C48 C 0.8151(6) 0.8582(9) 0.8925(4) 0.060(4) Uani 1 1 d .
H48A H 0.8326 0.7943 0.8798 0.090 Uiso 1 1 calc R
H48B H 0.7968 0.9110 0.8704 0.090 Uiso 1 1 calc R
H48C H 0.7741 0.8387 0.9065 0.090 Uiso 1 1 calc R
C49 C 0.9462(7) 0.9255(9) 0.9035(4) 0.060(4) Uani 1 1 d .
H49A H 0.9671 0.8568 0.8968 0.090 Uiso 1 1 calc R
H49B H 0.9848 0.9660 0.9227 0.090 Uiso 1 1 calc R
H49C H 0.9296 0.9664 0.8774 0.090 Uiso 1 1 calc R
C50 C 0.6427(6) 0.1677(7) 0.8735(3) 0.029(3) Uani 1 1 d .
H50A H 0.6402 0.1774 0.9035 0.035 Uiso 1 1 calc R
H50B H 0.6460 0.0899 0.8686 0.035 Uiso 1 1 calc R
C51 C 0.5693(6) 0.2078(8) 0.8470(3) 0.025(3) Uani 1 1 d .
C52 C 0.5604(5) 0.3288(7) 0.8527(3) 0.029(3) Uani 1 1 d .
H52A H 0.5684 0.3456 0.8828 0.043 Uiso 1 1 calc R
H52B H 0.5096 0.3509 0.8388 0.043 Uiso 1 1 calc R
H52C H 0.5976 0.3672 0.8402 0.043 Uiso 1 1 calc R
C53 C 0.5046(6) 0.1512(8) 0.8628(3) 0.037(3) Uani 1 1 d .
H53A H 0.5088 0.0737 0.8594 0.056 Uiso 1 1 calc R
H53B H 0.4562 0.1760 0.8463 0.056 Uiso 1 1 calc R
H53C H 0.5077 0.1682 0.8926 0.056 Uiso 1 1 calc R
C54 C 0.5609(6) 0.1880(8) 0.7997(3) 0.032(3) Uani 1 1 d .
H54A H 0.6036 0.2200 0.7900 0.047 Uiso 1 1 calc R
H54B H 0.5140 0.2204 0.7846 0.047 Uiso 1 1 calc R
H54C H 0.5598 0.1108 0.7943 0.047 Uiso 1 1 calc R
C61 C 0.6626(8) 0.0091(11) 0.9781(5) 0.092(6) Uani 1 1 d .
H61A H 0.6655 0.0843 0.9701 0.138 Uiso 1 1 calc R
H61B H 0.6896 -0.0352 0.9611 0.138 Uiso 1 1 calc R
H61C H 0.6855 0.0005 1.0080 0.138 Uiso 1 1 calc R
C62 C 0.5820(8) -0.0249(11) 0.9706(4) 0.069(4) Uani 1 1 d .
H62A H 0.5798 -0.1040 0.9717 0.083 Uiso 1 1 calc R
H62B H 0.5566 -0.0022 0.9420 0.083 Uiso 1 1 calc R
C63 C 0.5396(7) 0.0211(10) 1.0024(4) 0.061(4) Uani 1 1 d .
H63A H 0.5678 0.0043 1.0312 0.074 Uiso 1 1 calc R
H63B H 0.5376 0.0999 0.9995 0.074 Uiso 1 1 calc R
C71 C 0.2404(12) 0.5888(18) 0.8297(7) 0.181(4) Uiso 1 1 d .
H71A H 0.2638 0.6340 0.8113 0.272 Uiso 1 1 calc R
H71B H 0.2176 0.5261 0.8140 0.272 Uiso 1 1 calc R
H71C H 0.2788 0.5654 0.8539 0.272 Uiso 1 1 calc R
C72 C 0.1819(13) 0.6502(19) 0.8449(8) 0.181(4) Uiso 1 1 d .
H72A H 0.1445 0.6738 0.8199 0.218 Uiso 1 1 calc R
H72B H 0.1558 0.6008 0.8610 0.218 Uiso 1 1 calc R
C73 C 0.2035(14) 0.738(2) 0.8695(8) 0.181(4) Uiso 1 1 d .
H73A H 0.2283 0.7086 0.8972 0.218 Uiso 1 1 calc R
H73B H 0.2443 0.7709 0.8576 0.218 Uiso 1 1 calc R
C74 C 0.1629(14) 0.823(2) 0.8792(8) 0.181(4) Uiso 1 1 d .
H74A H 0.1264 0.7967 0.8957 0.218 Uiso 1 1 calc R
H74B H 0.1336 0.8534 0.8526 0.218 Uiso 1 1 calc R
C75 C 0.2046(13) 0.9069(19) 0.9021(7) 0.181(4) Uiso 1 1 d .
H75A H 0.2420 0.9331 0.8861 0.218 Uiso 1 1 calc R
H75B H 0.2326 0.8781 0.9292 0.218 Uiso 1 1 calc R
C76 C 0.1599(13) 0.9946(17) 0.9103(7) 0.181(4) Uiso 1 1 d .
H76A H 0.1631 1.0525 0.8904 0.272 Uiso 1 1 calc R
H76B H 0.1785 1.0202 0.9392 0.272 Uiso 1 1 calc R
H76C H 0.1075 0.9716 0.9072 0.272 Uiso 1 1 calc R
C81 C 0.9564(9) 0.5481(13) 0.7030(5) 0.113(3) Uiso 1 1 d .
H81A H 1.0092 0.5257 0.7090 0.169 Uiso 1 1 calc R
H81B H 0.9418 0.5701 0.6734 0.169 Uiso 1 1 calc R
H81C H 0.9246 0.4882 0.7082 0.169 Uiso 1 1 calc R
C82 C 0.9469(11) 0.6345(15) 0.7292(6) 0.113(3) Uiso 1 1 d .
C83 C 0.9700(10) 0.6198(15) 0.7708(6) 0.113(3) Uiso 1 1 d .
H83 H 0.9957 0.5564 0.7816 0.136 Uiso 1 1 calc R
C84 C 0.9548(10) 0.7032(14) 0.7987(6) 0.113(3) Uiso 1 1 d .
H84 H 0.9697 0.6993 0.8285 0.136 Uiso 1 1 calc R
C85 C 0.9163(10) 0.7894(15) 0.7777(6) 0.113(3) Uiso 1 1 d .
H85 H 0.9067 0.8479 0.7946 0.136 Uiso 1 1 calc R
C86 C 0.8914(10) 0.7984(15) 0.7361(6) 0.113(3) Uiso 1 1 d .
H86 H 0.8634 0.8602 0.7255 0.136 Uiso 1 1 calc R
C87 C 0.9052(10) 0.7191(14) 0.7070(6) 0.113(3) Uiso 1 1 d .
H87 H 0.8887 0.7226 0.6773 0.136 Uiso 1 1 calc R

loop_
_atom_site_aniso_label
_atom_site_aniso_U_11
_atom_site_aniso_U_22
_atom_site_aniso_U_33
_atom_site_aniso_U_23
_atom_site_aniso_U_13
_atom_site_aniso_U_12
Ni1 0.0181(8) 0.0214(7) 0.0264(8) -0.0018(6) 0.0048(6) 0.0010(6)
Sn1 0.0238(4) 0.0259(4) 0.0246(4) 0.0008(3) 0.0039(3) 0.0017(3)
Sn2 0.0189(4) 0.0262(4) 0.0253(4) 0.0000(3) 0.0043(3) 0.0043(3)
Sn3 0.0188(4) 0.0234(4) 0.0306(4) -0.0027(3) 0.0033(3) -0.0020(3)
Sn4 0.0202(4) 0.0218(4) 0.0316(4) -0.0040(3) 0.0054(3) 0.0006(3)
N1 0.027(5) 0.020(5) 0.020(5) 0.002(4) 0.009(4) 0.001(4)
N2 0.034(6) 0.018(5) 0.026(5) 0.004(4) 0.011(4) -0.001(4)
N3 0.024(5) 0.027(5) 0.027(5) 0.009(4) 0.002(4) 0.012(4)
N4 0.022(5) 0.019(4) 0.018(4) 0.003(4) 0.002(4) -0.001(4)
C1 0.029(7) 0.020(6) 0.037(7) -0.004(5) 0.010(5) -0.011(5)
C2 0.029(7) 0.013(5) 0.033(7) -0.002(5) 0.002(5) -0.012(5)
C3 0.039(7) 0.023(6) 0.029(6) 0.004(5) 0.008(5) -0.010(5)
C4 0.058(8) 0.013(6) 0.024(6) 0.006(5) 0.001(6) 0.000(5)
C5 0.035(7) 0.031(7) 0.031(6) -0.001(5) 0.011(5) -0.012(5)
C6 0.023(6) 0.022(6) 0.038(7) 0.009(5) 0.010(5) -0.008(5)
C7 0.026(6) 0.030(6) 0.020(6) 0.003(5) 0.006(5) -0.001(5)
C8 0.034(7) 0.019(6) 0.023(6) 0.003(5) 0.005(5) 0.006(5)
C9 0.020(6) 0.044(7) 0.033(7) 0.010(6) -0.002(5) -0.001(5)
C10 0.030(7) 0.021(6) 0.039(7) 0.013(5) 0.012(5) 0.010(5)
C11 0.019(6) 0.027(6) 0.027(6) -0.001(5) 0.003(5) 0.014(5)
C12 0.032(6) 0.005(5) 0.016(5) 0.006(4) 0.006(5) 0.011(4)
C13 0.013(5) 0.019(6) 0.038(6) 0.006(5) 0.011(5) 0.003(4)
C14 0.022(6) 0.030(6) 0.029(6) -0.002(5) 0.004(5) -0.002(5)
C15 0.026(7) 0.032(6) 0.028(6) -0.001(5) 0.015(5) -0.005(5)
C16 0.019(6) 0.030(6) 0.034(7) 0.008(5) 0.007(5) -0.004(5)
C17 0.017(6) 0.023(6) 0.032(6) 0.014(5) 0.001(5) 0.004(5)
C18 0.032(7) 0.027(6) 0.036(7) -0.001(5) 0.012(5) -0.005(5)
C19 0.036(7) 0.046(7) 0.037(7) -0.001(6) 0.019(6) -0.007(6)
C20 0.060(9) 0.034(7) 0.030(6) -0.016(6) 0.012(6) -0.016(6)
C21 0.074(11) 0.051(8) 0.070(10) -0.017(8) 0.038(8) -0.011(8)
C22 0.099(12) 0.036(7) 0.043(8) -0.004(6) -0.023(8) -0.020(7)
C23 0.022(6) 0.030(6) 0.025(6) -0.002(5) 0.005(5) 0.013(5)
C24 0.013(6) 0.042(7) 0.040(7) -0.008(6) 0.009(5) -0.002(5)
C25 0.033(7) 0.042(7) 0.066(9) -0.029(7) 0.013(7) -0.013(6)
C26 0.040(9) 0.089(11) 0.062(10) -0.007(8) -0.008(7) -0.019(8)
C27 0.035(8) 0.050(8) 0.045(8) -0.010(6) 0.007(6) -0.012(6)
C28 0.012(6) 0.038(7) 0.027(6) 0.007(5) -0.009(5) -0.011(5)
N5 0.030(6) 0.018(5) 0.032(5) -0.010(4) 0.004(4) -0.005(4)
N6 0.021(5) 0.015(4) 0.036(5) 0.000(4) 0.003(4) -0.003(4)
N7 0.020(5) 0.019(5) 0.029(5) -0.003(4) 0.001(4) 0.003(4)
N8 0.019(5) 0.026(5) 0.034(5) -0.004(4) 0.008(4) -0.003(4)
C29 0.030(7) 0.023(6) 0.034(6) 0.005(5) -0.001(5) 0.000(5)
C30 0.031(7) 0.028(6) 0.043(7) 0.004(6) -0.003(6) -0.004(5)
C31 0.019(7) 0.050(8) 0.053(8) 0.004(7) 0.003(6) -0.006(6)
C32 0.043(8) 0.037(7) 0.041(8) 0.005(6) -0.005(6) -0.009(6)
C33 0.033(8) 0.043(7) 0.046(8) -0.006(6) 0.003(6) -0.001(6)
C34 0.007(5) 0.041(7) 0.030(6) 0.011(5) -0.007(4) -0.007(5)
C35 0.020(6) 0.026(6) 0.039(7) -0.005(5) 0.008(5) 0.002(5)
C36 0.023(7) 0.057(8) 0.054(8) -0.014(7) 0.021(6) -0.001(6)
C37 0.022(7) 0.033(7) 0.067(9) -0.005(6) 0.004(6) -0.001(5)
C38 0.028(7) 0.031(6) 0.039(7) 0.000(5) 0.006(5) 0.001(5)
C39 0.019(6) 0.034(7) 0.038(7) -0.003(6) 0.005(5) 0.000(5)
C40 0.018(6) 0.032(6) 0.028(6) -0.001(5) -0.002(5) 0.004(5)
C41 0.030(7) 0.029(6) 0.049(7) -0.014(6) 0.010(6) -0.009(5)
C42 0.028(7) 0.036(7) 0.066(9) -0.022(7) -0.004(6) 0.006(6)
C43 0.049(9) 0.039(8) 0.068(9) -0.025(7) 0.020(7) 0.011(7)
C44 0.026(7) 0.037(7) 0.056(8) -0.002(6) 0.020(6) -0.006(6)
C45 0.026(7) 0.032(7) 0.048(8) -0.015(6) 0.012(6) -0.011(5)
C46 0.034(7) 0.023(6) 0.063(8) -0.003(6) -0.003(6) 0.003(6)
C47 0.065(10) 0.036(8) 0.109(12) -0.010(8) 0.012(9) 0.004(7)
C48 0.047(9) 0.039(8) 0.083(10) 0.010(7) -0.014(7) 0.000(7)
C49 0.057(9) 0.048(8) 0.076(10) 0.029(8) 0.015(8) 0.003(7)
C50 0.041(7) 0.015(5) 0.032(6) -0.002(5) 0.005(5) 0.005(5)
C51 0.028(7) 0.027(6) 0.019(6) -0.002(5) 0.001(5) 0.000(5)
C52 0.022(6) 0.028(6) 0.034(7) -0.004(5) 0.002(5) 0.013(5)
C53 0.029(7) 0.032(6) 0.048(7) 0.000(6) 0.001(6) -0.003(5)
C54 0.033(7) 0.024(6) 0.034(7) -0.003(5) -0.002(5) -0.002(5)
C61 0.067(12) 0.101(13) 0.092(13) 0.028(10) -0.020(10) 0.004(10)
C62 0.073(12) 0.073(11) 0.056(10) 0.013(8) 0.000(8) -0.003(9)
C63 0.086(12) 0.040(8) 0.063(9) 0.003(7) 0.024(10) 0.004(8)

loop_
_atom_type_symbol
_atom_type_description
_atom_type_scat_dispersion_real
_atom_type_scat_dispersion_imag
_atom_type_scat_source
C C 0.0033 0.0016 'International Tables Vol C Tables 4.2.6.8 and 6.1.1.4'
H H 0.0000 0.0000 'International Tables Vol C Tables 4.2.6.8 and 6.1.1.4'
N N 0.0061 0.0033 'International Tables Vol C Tables 4.2.6.8 and 6.1.1.4'
Ni Ni 0.3393 1.1124 'International Tables Vol C Tables 4.2.6.8 and 6.1.1.4'
Sn Sn -0.6537 1.4246 'International Tables Vol C Tables 4.2.6.8 and 6.1.1.4'

loop_
_geom_angle_atom_site_label_1
_geom_angle_atom_site_label_2
_geom_angle_atom_site_label_3
_geom_angle
_geom_angle_site_symmetry_1
Sn1 Ni1 Sn3 105.75(5) .
Sn1 Ni1 Sn2 102.14(5) .
Sn3 Ni1 Sn2 121.58(6) .
Sn1 Ni1 Sn4 103.18(5) .
Sn3 Ni1 Sn4 100.93(5) .
Sn2 Ni1 Sn4 121.05(6) .
N1 Sn1 N2 80.7(3) .
N1 Sn1 Ni1 147.6(2) .
N2 Sn1 Ni1 130.4(2) .
N4 Sn2 N3 80.2(3) .
N4 Sn2 Ni1 149.3(2) .
N3 Sn2 Ni1 127.7(2) .
N5 Sn3 N6 80.4(3) .
N5 Sn3 Ni1 145.8(2) .
N6 Sn3 Ni1 130.9(2) .
N7 Sn4 N8 80.6(3) .
N7 Sn4 Ni1 122.9(2) .
N8 Sn4 Ni1 144.6(2) .
C1 N1 C18 122.4(8) .
C1 N1 Sn1 114.3(6) .
C18 N1 Sn1 123.2(6) .
C2 N2 C7 122.3(8) .
C2 N2 Sn1 113.8(6) .
C7 N2 Sn1 123.8(6) .
C12 N3 C11 122.2(8) .
C12 N3 Sn2 112.8(6) .
C11 N3 Sn2 124.3(6) .
C13 N4 C23 122.1(8) .
C13 N4 Sn2 114.1(6) .
C23 N4 Sn2 123.0(6) .
N1 C1 C6 125.9(10) .
N1 C1 C2 115.7(9) .
C6 C1 C2 118.4(9) .
N2 C2 C3 125.4(10) .
N2 C2 C1 115.2(9) .
C3 C2 C1 119.2(10) .
C4 C3 C2 120.0(10) .
C5 C4 C3 120.9(10) .
C6 C5 C4 120.2(10) .
C5 C6 C1 121.2(10) .
N2 C7 C8 117.6(8) .
C9 C8 C10 111.0(8) .
C9 C8 C7 112.4(8) .
C10 C8 C7 107.5(8) .
C9 C8 C11 106.0(8) .
C10 C8 C11 110.9(8) .
C7 C8 C11 109.1(8) .
N3 C11 C8 119.1(8) .
N3 C12 C17 125.1(8) .
N3 C12 C13 116.5(8) .
C17 C12 C13 118.3(9) .
C14 C13 N4 125.8(9) .
C14 C13 C12 119.4(9) .
N4 C13 C12 114.7(8) .
C13 C14 C15 120.7(9) .
C16 C15 C14 121.3(10) .
C15 C16 C17 119.7(10) .
C16 C17 C12 120.5(9) .
N1 C18 C19 116.3(9) .
C22 C19 C18 114.6(9) .
C22 C19 C20 109.4(10) .
C18 C19 C20 110.6(9) .
C22 C19 C21 107.5(10) .
C18 C19 C21 106.4(9) .
C20 C19 C21 108.0(9) .
N4 C23 C24 114.9(8) .
C25 C24 C26 110.5(10) .
C25 C24 C27 110.6(10) .
C26 C24 C27 108.0(9) .
C25 C24 C23 112.9(8) .
C26 C24 C23 106.0(9) .
C27 C24 C23 108.6(8) .
C33 C28 C29 119.7(10) .
C33 C28 N5 123.8(10) .
C29 C28 N5 116.1(9) .
C28 N5 C45 122.2(8) .
C28 N5 Sn3 112.8(6) .
C45 N5 Sn3 124.6(6) .
C29 N6 C34 122.5(8) .
C29 N6 Sn3 113.2(6) .
C34 N6 Sn3 122.0(6) .
C39 N7 C38 119.3(8) .
C39 N7 Sn4 115.2(6) .
C38 N7 Sn4 125.1(6) .
C40 N8 C50 121.6(8) .
C40 N8 Sn4 113.8(6) .
C50 N8 Sn4 124.5(6) .
N6 C29 C30 125.3(9) .
N6 C29 C28 116.6(9) .
C30 C29 C28 118.1(9) .
C29 C30 C31 122.8(10) .
C32 C31 C30 117.6(10) .
C31 C32 C33 121.3(11) .
C32 C33 C28 120.4(11) .
N6 C34 C35 116.2(8) .
C37 C35 C36 109.0(8) .
C37 C35 C34 106.0(9) .
C36 C35 C34 111.3(8) .
C37 C35 C38 111.9(8) .
C36 C35 C38 106.7(9) .
C34 C35 C38 112.0(8) .
N7 C38 C35 117.5(8) .
C44 C39 N7 127.7(10) .
C44 C39 C40 117.9(10) .
N7 C39 C40 114.3(9) .
N8 C40 C41 124.6(10) .
N8 C40 C39 116.2(9) .
C41 C40 C39 119.3(10) .
C42 C41 C40 119.7(10) .
C41 C42 C43 120.9(11) .
C44 C43 C42 119.5(11) .
C43 C44 C39 122.5(11) .
N5 C45 C46 116.3(9) .
C48 C46 C49 109.5(11) .
C48 C46 C45 110.6(9) .
C49 C46 C45 111.7(9) .
C48 C46 C47 110.0(10) .
C49 C46 C47 108.8(10) .
C45 C46 C47 106.2(10) .
N8 C50 C51 117.7(8) .
C50 C51 C54 114.3(8) .
C50 C51 C52 111.0(8) .
C54 C51 C52 106.8(8) .
C50 C51 C53 107.5(8) .
C54 C51 C53 109.3(8) .
C52 C51 C53 107.7(8) .
C61 C62 C63 113.4(12) .
C63 C63 C62 113.6(14) 3_657
C73 C72 C71 118(2) .
C74 C73 C72 131(3) .
C73 C74 C75 116(3) .
C74 C75 C76 114(2) .
C83 C82 C81 116.8(19) .
C83 C82 C87 130(2) .
C81 C82 C87 112.7(18) .
C82 C83 C84 118.1(19) .
C85 C84 C83 113.4(18) .
C86 C85 C84 126(2) .
C85 C86 C87 122.7(19) .
C82 C87 C86 109.4(18) .

loop_
_geom_bond_atom_site_label_1
_geom_bond_atom_site_label_2
_geom_bond_distance
_geom_bond_site_symmetry_2
Ni1 Sn1 2.3724(15) .
Ni1 Sn3 2.3773(15) .
Ni1 Sn2 2.3891(15) .
Ni1 Sn4 2.4007(15) .
Sn1 N1 2.020(7) .
Sn1 N2 2.036(8) .
Sn2 N4 2.038(7) .
Sn2 N3 2.050(7) .
Sn3 N5 2.041(8) .
Sn3 N6 2.050(8) .
Sn4 N7 2.023(8) .
Sn4 N8 2.029(8) .
N1 C1 1.382(12) .
N1 C18 1.473(11) .
N2 C2 1.390(12) .
N2 C7 1.460(11) .
N3 C12 1.388(11) .
N3 C11 1.459(11) .
N4 C13 1.392(11) .
N4 C23 1.470(11) .
C1 C6 1.398(13) .
C1 C2 1.434(13) .
C2 C3 1.398(13) .
C3 C4 1.387(12) .
C4 C5 1.378(13) .
C5 C6 1.375(13) .
C7 C8 1.547(13) .
C8 C9 1.515(12) .
C8 C10 1.524(12) .
C8 C11 1.564(12) .
C12 C17 1.411(12) .
C12 C13 1.430(12) .
C13 C14 1.374(13) .
C14 C15 1.395(13) .
C15 C16 1.360(13) .
C16 C17 1.398(13) .
C18 C19 1.522(14) .
C19 C22 1.514(14) .
C19 C20 1.526(13) .
C19 C21 1.547(15) .
C23 C24 1.550(13) .
C24 C25 1.498(14) .
C24 C26 1.526(14) .
C24 C27 1.544(14) .
C28 C33 1.393(13) .
C28 C29 1.405(13) .
C28 N5 1.406(12) .
N5 C45 1.467(11) .
N6 C29 1.375(12) .
N6 C34 1.483(11) .
N7 C39 1.395(12) .
N7 C38 1.476(12) .
N8 C40 1.399(12) .
N8 C50 1.465(12) .
C29 C30 1.385(13) .
C30 C31 1.397(13) .
C31 C32 1.381(14) .
C32 C33 1.382(14) .
C34 C35 1.544(13) .
C35 C37 1.533(13) .
C35 C36 1.544(13) .
C35 C38 1.544(13) .
C39 C44 1.380(14) .
C39 C40 1.427(13) .
C40 C41 1.419(13) .
C41 C42 1.375(14) .
C42 C43 1.384(15) .
C43 C44 1.374(14) .
C45 C46 1.536(14) .
C46 C48 1.510(14) .
C46 C49 1.526(15) .
C46 C47 1.538(14) .
C50 C51 1.516(13) .
C51 C54 1.527(12) .
C51 C52 1.537(12) .
C51 C53 1.545(13) .
C61 C62 1.494(17) .
C62 C63 1.520(16) .
C63 C63 1.51(2) 3_657
C71 C72 1.47(2) .
C72 C73 1.37(3) .
C73 C74 1.37(3) .
C74 C75 1.41(3) .
C75 C76 1.42(3) .
C81 C82 1.41(2) .
C82 C83 1.34(2) .
C82 C87 1.41(2) .
C83 C84 1.44(2) .
C84 C85 1.38(2) .
C85 C86 1.34(2) .
C86 C87 1.42(2) .
